data_7225046
loop_
_publ_author_name
'Xu, Bing'
'Cheng, Yue'
'Hu, Huai-Ming'
'Bai, Chao'
'Wang, Xiaofang'
'Yang, Meng-Lin'
'Xue, Ganglin'

_publ_section_title
;
 Syntheses, crystal structures and luminescence properties of
 lanthanide-based coordination polymers constructed from a functionalized
 terpyridyl carboxylate ligand
;
_journal_issue 24
_journal_name_full CrystEngComm
_journal_page_first 4613
_journal_paper_doi 10.1039/C6CE00681G
_journal_volume 18
_journal_year 2016
_chemical_formula_moiety '2(C66 H42 N9 Nd O7), 4(O0.50)'
_chemical_formula_sum 'C132 H84 N18 Nd2 O17'
_chemical_formula_weight 2482.65
_chemical_name_systematic
;
 ?
;
_space_group_IT_number 2
_symmetry_cell_setting triclinic
_symmetry_space_group_name_Hall '-P 1'
_symmetry_space_group_name_H-M 'P -1'
_atom_sites_solution_hydrogens geom
_atom_sites_solution_primary direct
_atom_sites_solution_secondary difmap
_audit_creation_method SHELXL-97
_audit_update_record
;
2016-01-04 deposited with the CCDC.
2016-04-29 downloaded from the CCDC.
;
_cell_angle_alpha 78.7970(10)
_cell_angle_beta 77.3460(10)
_cell_angle_gamma 65.5370(10)
_cell_formula_units_Z 1
_cell_length_a 13.6238(10)
_cell_length_b 14.4019(10)
_cell_length_c 16.3902(12)
_cell_measurement_reflns_used 3470
_cell_measurement_temperature 296(2)
_cell_measurement_theta_max 22.18
_cell_measurement_theta_min 2.74
_cell_volume 2836.6(4)
_computing_cell_refinement 'Bruker SAINT'
_computing_data_collection 'Bruker APEX2'
_computing_data_reduction 'Bruker SAINT'
_computing_molecular_graphics 'Bruker SHELXTL'
_computing_publication_material 'Bruker SHELXTL'
_computing_structure_refinement 'SHELXL-97 (Sheldrick, 1997)'
_computing_structure_solution 'SHELXS-97 (Sheldrick, 1990)'
_diffrn_ambient_temperature 296(2)
_diffrn_measured_fraction_theta_full 0.990
_diffrn_measured_fraction_theta_max 0.990
_diffrn_measurement_device_type 'Bruker APEX-II CCD'
_diffrn_measurement_method '\f and \w scans'
_diffrn_radiation_monochromator graphite
_diffrn_radiation_source 'fine-focus sealed tube'
_diffrn_radiation_type MoK\a
_diffrn_radiation_wavelength 0.71073
_diffrn_reflns_av_R_equivalents 0.0294
_diffrn_reflns_av_sigmaI/netI 0.0677
_diffrn_reflns_limit_h_max 12
_diffrn_reflns_limit_h_min -16
_diffrn_reflns_limit_k_max 9
_diffrn_reflns_limit_k_min -17
_diffrn_reflns_limit_l_max 19
_diffrn_reflns_limit_l_min -19
_diffrn_reflns_number 14362
_diffrn_reflns_theta_full 25.05
_diffrn_reflns_theta_max 25.05
_diffrn_reflns_theta_min 2.25
_diffrn_standards_number 0
_exptl_absorpt_coefficient_mu 0.983
_exptl_absorpt_correction_T_max 0.913
_exptl_absorpt_correction_T_min 0.852
_exptl_absorpt_correction_type multi-scan
_exptl_absorpt_process_details sadabs
_exptl_crystal_colour purple
_exptl_crystal_density_diffrn 1.453
_exptl_crystal_density_method 'not measured'
_exptl_crystal_description block
_exptl_crystal_F_000 1258
_exptl_crystal_size_max 0.18
_exptl_crystal_size_mid 0.12
_exptl_crystal_size_min 0.10
_refine_diff_density_max 1.138
_refine_diff_density_min -0.767
_refine_diff_density_rms 0.094
_refine_ls_extinction_method none
_refine_ls_goodness_of_fit_ref 0.951
_refine_ls_hydrogen_treatment constr
_refine_ls_matrix_type full
_refine_ls_number_parameters 766
_refine_ls_number_reflns 9948
_refine_ls_number_restraints 0
_refine_ls_restrained_S_all 0.951
_refine_ls_R_factor_all 0.0589
_refine_ls_R_factor_gt 0.0478
_refine_ls_shift/su_max 0.012
_refine_ls_shift/su_mean 0.002
_refine_ls_structure_factor_coef Fsqd
_refine_ls_weighting_details 'calc w=1/[\s^2^(Fo^2^)+(0.0897P)^2^+0.0000P] where P=(Fo^2^+2Fc^2^)/3'
_refine_ls_weighting_scheme calc
_refine_ls_wR_factor_gt 0.1271
_refine_ls_wR_factor_ref 0.1378
_reflns_number_gt 8309
_reflns_number_total 9948
_reflns_threshold_expression >2sigma(I)
_cod_data_source_file c6ce00681g2.cif
_cod_data_source_block nw1219_0m
_cod_depositor_comments
;
The following automatic conversions were performed:

'_symmetry_cell_setting' value 'Triclinic' changed to 'triclinic'
according to
/usr/data/users/saulius/crontab/automatic-downloads/rss-feeds/RSC/lib/dictionaries/cif_core.dic
dictionary named 'cif_core.dic' version 2.4.2 from 2011-04-26.

Automatic conversion script
Id: cif_fix_values 4268 2015-11-12 08:31:59Z antanas 

 Adding full bibliography for 7225046--7225061.cif.
;
_cod_original_sg_symbol_H-M P-1
_cod_database_code 7225046

loop_
_symmetry_equiv_pos_as_xyz
'x, y, z'
'-x, -y, -z'

loop_
_atom_site_label
_atom_site_type_symbol
_atom_site_fract_x
_atom_site_fract_y
_atom_site_fract_z
_atom_site_U_iso_or_equiv
_atom_site_adp_type
_atom_site_occupancy
_atom_site_symmetry_multiplicity
_atom_site_calc_flag
_atom_site_refinement_flags
Nd1 Nd 0.47128(2) -0.010845(17) 0.135525(14) 0.02943(11) Uani 1 1 d .
N1 N 0.4560(4) 0.0192(3) 0.7272(3) 0.0430(11) Uani 1 1 d .
N2 N 0.2448(3) 0.0921(3) 0.4902(2) 0.0363(9) Uani 1 1 d .
N3 N -0.0911(5) 0.3505(4) 0.3719(4) 0.0699(16) Uani 1 1 d .
N4 N 0.2422(5) 0.3717(4) 0.6517(3) 0.0655(15) Uani 1 1 d .
N5 N 0.4156(4) 0.3488(3) 0.3490(3) 0.0390(10) Uani 1 1 d .
N6 N 0.7600(4) 0.3504(4) 0.1592(4) 0.0666(15) Uani 1 1 d .
N7 N -0.1239(6) 0.0642(5) 0.3972(4) 0.0796(18) Uani 1 1 d .
N8 N 0.0465(4) 0.0515(3) 0.0930(3) 0.0440(11) Uani 1 1 d .
N9 N 0.0008(5) 0.2729(4) -0.1836(4) 0.0714(16) Uani 1 1 d .
O1 O 0.3358(3) -0.0692(3) 0.2284(2) 0.0432(9) Uani 1 1 d .
O2 O 0.5001(3) -0.1891(3) 0.2066(2) 0.0445(9) Uani 1 1 d .
O3 O 0.3357(3) 0.1417(2) 0.2068(2) 0.0395(8) Uani 1 1 d .
O4 O 0.3158(3) 0.1365(3) 0.0793(2) 0.0440(9) Uani 1 1 d .
O5 O 0.4474(3) -0.0705(2) 0.01690(19) 0.0356(8) Uani 1 1 d .
O6 O 0.4578(3) -0.1289(3) -0.09933(19) 0.0402(8) Uani 1 1 d .
C1 C 0.4945(6) -0.0642(5) 0.6885(5) 0.084(3) Uani 1 1 d .
H1 H 0.5492 -0.1224 0.7100 0.101 Uiso 1 1 calc R
C2 C 0.4580(6) -0.0696(4) 0.6181(4) 0.075(2) Uani 1 1 d .
H2 H 0.4914 -0.1291 0.5916 0.090 Uiso 1 1 calc R
C3 C 0.3730(4) 0.0117(4) 0.5868(3) 0.0362(11) Uani 1 1 d .
C4 C 0.3359(5) 0.0982(4) 0.6265(3) 0.0543(16) Uani 1 1 d .
H4 H 0.2812 0.1577 0.6066 0.065 Uiso 1 1 calc R
C5 C 0.3783(5) 0.0982(4) 0.6952(4) 0.0576(17) Uani 1 1 d .
H5 H 0.3498 0.1584 0.7205 0.069 Uiso 1 1 calc R
C6 C 0.3259(4) 0.0057(4) 0.5161(3) 0.0350(11) Uani 1 1 d .
C7 C 0.3566(4) -0.0860(4) 0.4843(3) 0.0366(11) Uani 1 1 d .
H7 H 0.4122 -0.1444 0.5047 0.044 Uiso 1 1 calc R
C8 C 0.3055(4) -0.0916(4) 0.4227(3) 0.0345(11) Uani 1 1 d .
C9 C 0.2247(4) -0.0013(4) 0.3930(3) 0.0382(12) Uani 1 1 d .
H9 H 0.1906 -0.0009 0.3495 0.046 Uiso 1 1 calc R
C10 C 0.1957(4) 0.0877(3) 0.4288(3) 0.0327(11) Uani 1 1 d .
C11 C -0.0552(6) 0.3299(5) 0.4468(5) 0.0664(18) Uani 1 1 d .
H11 H -0.0965 0.3737 0.4876 0.080 Uiso 1 1 calc R
C12 C 0.0377(5) 0.2491(4) 0.4666(4) 0.0497(14) Uani 1 1 d .
H12 H 0.0588 0.2395 0.5188 0.060 Uiso 1 1 calc R
C13 C 0.1002(4) 0.1811(4) 0.4069(3) 0.0386(11) Uani 1 1 d .
C14 C 0.0643(5) 0.2016(4) 0.3303(3) 0.0479(13) Uani 1 1 d .
H14 H 0.1035 0.1593 0.2881 0.057 Uiso 1 1 calc R
C15 C -0.0301(5) 0.2853(5) 0.3172(4) 0.0581(16) Uani 1 1 d .
H15 H -0.0528 0.2968 0.2653 0.070 Uiso 1 1 calc R
C16 C 0.3272(4) -0.1944(3) 0.4001(3) 0.0329(11) Uani 1 1 d .
C17 C 0.3045(5) -0.2641(4) 0.4651(3) 0.0496(14) Uani 1 1 d .
H17 H 0.2751 -0.2439 0.5187 0.060 Uiso 1 1 calc R
C18 C 0.3249(6) -0.3628(4) 0.4516(4) 0.0584(16) Uani 1 1 d .
H18 H 0.3073 -0.4076 0.4954 0.070 Uiso 1 1 calc R
C19 C 0.3713(5) -0.3943(4) 0.3732(4) 0.0575(16) Uani 1 1 d .
H19 H 0.3845 -0.4603 0.3636 0.069 Uiso 1 1 calc R
C20 C 0.3982(5) -0.3274(4) 0.3092(3) 0.0468(14) Uani 1 1 d .
H20 H 0.4331 -0.3502 0.2571 0.056 Uiso 1 1 calc R
C21 C 0.3745(4) -0.2266(4) 0.3203(3) 0.0341(11) Uani 1 1 d .
C22 C 0.4048(4) -0.1582(4) 0.2473(3) 0.0364(11) Uani 1 1 d .
C23 C 0.1651(6) 0.3853(5) 0.6081(4) 0.0655(18) Uani 1 1 d .
H23 H 0.0950 0.3974 0.6370 0.079 Uiso 1 1 calc R
C24 C 0.1831(5) 0.3826(4) 0.5213(3) 0.0523(14) Uani 1 1 d .
H24 H 0.1257 0.3934 0.4939 0.063 Uiso 1 1 calc R
C25 C 0.2869(5) 0.3636(4) 0.4762(3) 0.0437(13) Uani 1 1 d .
C26 C 0.3683(6) 0.3511(5) 0.5201(4) 0.0573(16) Uani 1 1 d .
H26 H 0.4390 0.3399 0.4927 0.069 Uiso 1 1 calc R
C27 C 0.3407(7) 0.3557(5) 0.6072(4) 0.0696(19) Uani 1 1 d .
H27 H 0.3960 0.3468 0.6363 0.083 Uiso 1 1 calc R
C28 C 0.3136(5) 0.3563(4) 0.3833(3) 0.0404(12) Uani 1 1 d .
C29 C 0.2411(4) 0.3557(4) 0.3363(3) 0.0376(11) Uani 1 1 d .
H29 H 0.1712 0.3614 0.3621 0.045 Uiso 1 1 calc R
C30 C 0.2722(4) 0.3467(3) 0.2507(3) 0.0352(11) Uani 1 1 d .
C31 C 0.3774(4) 0.3376(3) 0.2164(3) 0.0365(11) Uani 1 1 d .
H31 H 0.4021 0.3296 0.1596 0.044 Uiso 1 1 calc R
C32 C 0.4466(4) 0.3404(3) 0.2659(3) 0.0362(11) Uani 1 1 d .
C33 C 0.7045(5) 0.3880(5) 0.2311(5) 0.0666(19) Uani 1 1 d .
H33 H 0.7352 0.4186 0.2577 0.080 Uiso 1 1 calc R
C34 C 0.6040(5) 0.3848(4) 0.2695(4) 0.0556(15) Uani 1 1 d .
H34 H 0.5696 0.4122 0.3200 0.067 Uiso 1 1 calc R
C35 C 0.5556(4) 0.3400(4) 0.2308(3) 0.0411(12) Uani 1 1 d .
C36 C 0.6156(5) 0.2986(4) 0.1565(4) 0.0498(14) Uani 1 1 d .
H36 H 0.5883 0.2664 0.1284 0.060 Uiso 1 1 calc R
C37 C 0.7151(5) 0.3054(5) 0.1245(4) 0.0615(16) Uani 1 1 d .
H37 H 0.7532 0.2763 0.0752 0.074 Uiso 1 1 calc R
C38 C 0.1904(4) 0.3591(3) 0.1976(3) 0.0373(11) Uani 1 1 d .
C39 C 0.0969(5) 0.4501(4) 0.1989(4) 0.0495(14) Uani 1 1 d .
H39 H 0.0882 0.4985 0.2330 0.059 Uiso 1 1 calc R
C40 C 0.0169(5) 0.4701(4) 0.1507(4) 0.0613(17) Uani 1 1 d .
H40 H -0.0457 0.5300 0.1546 0.074 Uiso 1 1 calc R
C41 C 0.0293(5) 0.4027(4) 0.0978(4) 0.0618(17) Uani 1 1 d .
H41 H -0.0228 0.4173 0.0637 0.074 Uiso 1 1 calc R
C42 C 0.1205(5) 0.3124(4) 0.0957(4) 0.0525(15) Uani 1 1 d .
H42 H 0.1282 0.2660 0.0601 0.063 Uiso 1 1 calc R
C43 C 0.2011(4) 0.2877(4) 0.1442(3) 0.0357(11) Uani 1 1 d .
C44 C 0.2896(4) 0.1842(3) 0.1445(3) 0.0333(11) Uani 1 1 d .
C45 C -0.0316(6) -0.0186(6) 0.3928(4) 0.0661(18) Uani 1 1 d .
H45 H -0.0093 -0.0567 0.4429 0.079 Uiso 1 1 calc R
C46 C 0.0331(5) -0.0514(5) 0.3183(4) 0.0540(15) Uani 1 1 d .
H46 H 0.0959 -0.1113 0.3190 0.065 Uiso 1 1 calc R
C47 C 0.0040(5) 0.0055(4) 0.2421(4) 0.0480(13) Uani 1 1 d .
C48 C -0.0920(6) 0.0907(5) 0.2466(4) 0.0698(19) Uani 1 1 d .
H48 H -0.1166 0.1312 0.1978 0.084 Uiso 1 1 calc R
C49 C -0.1521(6) 0.1155(6) 0.3261(5) 0.086(2) Uani 1 1 d .
H49 H -0.2172 0.1731 0.3279 0.104 Uiso 1 1 calc R
C50 C 0.0747(4) -0.0200(4) 0.1586(3) 0.0419(12) Uani 1 1 d .
C51 C 0.1633(4) -0.1126(4) 0.1522(3) 0.0434(13) Uani 1 1 d .
H51 H 0.1785 -0.1609 0.1993 0.052 Uiso 1 1 calc R
C52 C 0.2297(4) -0.1329(4) 0.0744(3) 0.0381(11) Uani 1 1 d .
C53 C 0.2000(4) -0.0585(4) 0.0058(3) 0.0382(11) Uani 1 1 d .
H53 H 0.2410 -0.0693 -0.0475 0.046 Uiso 1 1 calc R
C54 C 0.1087(4) 0.0320(4) 0.0178(3) 0.0389(12) Uani 1 1 d .
C55 C -0.0368(6) 0.2839(5) -0.1025(5) 0.0667(18) Uani 1 1 d .
H55 H -0.0889 0.3479 -0.0898 0.080 Uiso 1 1 calc R
C56 C -0.0063(5) 0.2104(4) -0.0360(4) 0.0531(15) Uani 1 1 d .
H56 H -0.0381 0.2237 0.0190 0.064 Uiso 1 1 calc R
C57 C 0.0745(4) 0.1144(4) -0.0534(3) 0.0423(12) Uani 1 1 d .
C58 C 0.1164(5) 0.1012(5) -0.1360(4) 0.0520(14) Uani 1 1 d .
H58 H 0.1708 0.0390 -0.1506 0.062 Uiso 1 1 calc R
C59 C 0.0768(6) 0.1822(5) -0.1986(4) 0.0664(18) Uani 1 1 d .
H59 H 0.1062 0.1713 -0.2544 0.080 Uiso 1 1 calc R
C60 C 0.3276(4) -0.2295(4) 0.0688(3) 0.0351(11) Uani 1 1 d .
C61 C 0.3212(5) -0.3220(4) 0.1080(4) 0.0511(14) Uani 1 1 d .
H61 H 0.2543 -0.3226 0.1363 0.061 Uiso 1 1 calc R
C62 C 0.4116(6) -0.4128(4) 0.1058(4) 0.0572(16) Uani 1 1 d .
H62 H 0.4047 -0.4740 0.1306 0.069 Uiso 1 1 calc R
C63 C 0.5121(6) -0.4135(4) 0.0673(4) 0.0575(17) Uani 1 1 d .
H63 H 0.5737 -0.4744 0.0685 0.069 Uiso 1 1 calc R
C64 C 0.5212(5) -0.3240(4) 0.0269(3) 0.0458(13) Uani 1 1 d .
H64 H 0.5886 -0.3245 -0.0011 0.055 Uiso 1 1 calc R
C65 C 0.4296(4) -0.2322(3) 0.0277(3) 0.0341(11) Uani 1 1 d .
C66 C 0.4449(4) -0.1371(3) -0.0213(3) 0.0294(10) Uani 1 1 d .
O7 O 0.6656(3) -0.1246(3) 0.0898(2) 0.0454(9) Uani 1 1 d .
O8 O 0.7293(5) 0.6785(4) 0.1733(3) 0.0837(16) Uani 1 1 d .
O9 O 0.8996(9) 0.3667(8) 0.6653(6) 0.088(3) Uani 0.50 1 d P

loop_
_atom_site_aniso_label
_atom_site_aniso_U_11
_atom_site_aniso_U_22
_atom_site_aniso_U_33
_atom_site_aniso_U_23
_atom_site_aniso_U_13
_atom_site_aniso_U_12
Nd1 0.03780(17) 0.02809(16) 0.02323(15) -0.00507(10) -0.00535(10) -0.01239(12)
N1 0.061(3) 0.035(2) 0.034(2) -0.0042(18) -0.016(2) -0.015(2)
N2 0.039(2) 0.033(2) 0.035(2) -0.0059(17) -0.0098(18) -0.0100(18)
N3 0.052(3) 0.053(3) 0.091(4) 0.007(3) -0.019(3) -0.009(3)
N4 0.084(4) 0.057(3) 0.044(3) -0.011(2) -0.015(3) -0.012(3)
N5 0.046(3) 0.033(2) 0.040(2) -0.0094(18) -0.006(2) -0.014(2)
N6 0.041(3) 0.072(4) 0.091(4) -0.019(3) -0.007(3) -0.024(3)
N7 0.097(5) 0.082(4) 0.057(4) -0.018(3) 0.019(3) -0.042(4)
N8 0.046(3) 0.044(3) 0.045(3) -0.002(2) -0.014(2) -0.018(2)
N9 0.076(4) 0.064(4) 0.075(4) 0.023(3) -0.034(3) -0.031(3)
O1 0.042(2) 0.039(2) 0.041(2) 0.0009(15) -0.0036(16) -0.0120(17)
O2 0.044(2) 0.0373(19) 0.043(2) -0.0058(16) 0.0051(17) -0.0125(17)
O3 0.045(2) 0.0377(19) 0.0325(18) -0.0088(15) -0.0127(16) -0.0079(16)
O4 0.047(2) 0.046(2) 0.0342(19) -0.0158(16) -0.0108(16) -0.0062(17)
O5 0.046(2) 0.0340(18) 0.0335(18) -0.0080(14) -0.0068(15) -0.0203(16)
O6 0.061(2) 0.044(2) 0.0250(17) -0.0063(14) -0.0044(16) -0.0294(18)
C1 0.108(6) 0.045(4) 0.095(5) -0.025(4) -0.079(5) 0.015(4)
C2 0.093(5) 0.042(3) 0.090(5) -0.032(3) -0.063(4) 0.010(3)
C3 0.040(3) 0.032(3) 0.035(3) -0.007(2) -0.009(2) -0.010(2)
C4 0.070(4) 0.034(3) 0.050(3) -0.016(2) -0.032(3) 0.004(3)
C5 0.078(5) 0.034(3) 0.055(4) -0.016(3) -0.031(3) -0.001(3)
C6 0.037(3) 0.037(3) 0.030(2) -0.005(2) -0.008(2) -0.011(2)
C7 0.042(3) 0.031(3) 0.034(3) -0.007(2) -0.007(2) -0.009(2)
C8 0.040(3) 0.038(3) 0.027(2) -0.007(2) -0.003(2) -0.016(2)
C9 0.048(3) 0.035(3) 0.034(3) -0.008(2) -0.016(2) -0.011(2)
C10 0.034(3) 0.029(2) 0.034(3) -0.0054(19) -0.006(2) -0.010(2)
C11 0.065(5) 0.044(4) 0.081(5) -0.009(3) -0.016(4) -0.008(3)
C12 0.046(3) 0.043(3) 0.056(3) -0.012(3) -0.007(3) -0.011(3)
C13 0.039(3) 0.031(3) 0.047(3) -0.003(2) -0.009(2) -0.015(2)
C14 0.049(3) 0.048(3) 0.047(3) 0.003(2) -0.012(3) -0.020(3)
C15 0.051(4) 0.055(4) 0.063(4) 0.012(3) -0.026(3) -0.015(3)
C16 0.037(3) 0.032(2) 0.031(2) -0.007(2) -0.004(2) -0.014(2)
C17 0.066(4) 0.042(3) 0.036(3) -0.004(2) 0.002(3) -0.021(3)
C18 0.082(5) 0.037(3) 0.054(4) 0.000(3) 0.002(3) -0.031(3)
C19 0.071(4) 0.032(3) 0.072(4) -0.013(3) 0.002(3) -0.026(3)
C20 0.061(4) 0.036(3) 0.046(3) -0.015(2) 0.000(3) -0.020(3)
C21 0.037(3) 0.032(2) 0.036(3) -0.005(2) -0.007(2) -0.015(2)
C22 0.050(3) 0.040(3) 0.028(2) -0.011(2) -0.002(2) -0.024(3)
C23 0.071(5) 0.064(4) 0.048(4) -0.012(3) 0.002(3) -0.015(3)
C24 0.055(4) 0.057(4) 0.045(3) -0.015(3) -0.004(3) -0.020(3)
C25 0.060(4) 0.027(3) 0.044(3) -0.005(2) -0.009(3) -0.016(2)
C26 0.063(4) 0.062(4) 0.046(3) -0.009(3) -0.016(3) -0.019(3)
C27 0.082(5) 0.074(5) 0.055(4) -0.007(3) -0.027(4) -0.024(4)
C28 0.055(4) 0.027(2) 0.043(3) -0.004(2) -0.010(3) -0.018(2)
C29 0.036(3) 0.035(3) 0.040(3) -0.006(2) -0.003(2) -0.013(2)
C30 0.043(3) 0.026(2) 0.039(3) -0.005(2) -0.005(2) -0.015(2)
C31 0.046(3) 0.028(2) 0.038(3) -0.008(2) -0.005(2) -0.015(2)
C32 0.040(3) 0.028(2) 0.042(3) -0.009(2) -0.008(2) -0.012(2)
C33 0.048(4) 0.068(4) 0.099(5) -0.032(4) -0.014(4) -0.027(3)
C34 0.046(4) 0.058(4) 0.069(4) -0.025(3) -0.013(3) -0.017(3)
C35 0.041(3) 0.032(3) 0.050(3) -0.007(2) -0.014(2) -0.010(2)
C36 0.049(4) 0.053(3) 0.050(3) -0.011(3) -0.012(3) -0.018(3)
C37 0.046(4) 0.079(4) 0.056(4) -0.013(3) 0.002(3) -0.024(3)
C38 0.043(3) 0.027(2) 0.040(3) -0.003(2) -0.009(2) -0.011(2)
C39 0.049(3) 0.036(3) 0.064(4) -0.015(3) -0.012(3) -0.011(3)
C40 0.047(4) 0.044(3) 0.082(5) -0.005(3) -0.019(3) -0.003(3)
C41 0.057(4) 0.049(4) 0.075(4) -0.002(3) -0.037(3) -0.005(3)
C42 0.057(4) 0.051(3) 0.051(3) -0.010(3) -0.023(3) -0.014(3)
C43 0.037(3) 0.035(3) 0.035(3) -0.002(2) -0.003(2) -0.015(2)
C44 0.039(3) 0.030(2) 0.033(3) -0.007(2) -0.007(2) -0.014(2)
C45 0.085(5) 0.077(5) 0.047(4) -0.009(3) 0.003(3) -0.047(4)
C46 0.052(4) 0.064(4) 0.050(3) -0.008(3) 0.002(3) -0.030(3)
C47 0.043(3) 0.056(3) 0.049(3) -0.013(3) -0.002(3) -0.024(3)
C48 0.067(5) 0.063(4) 0.062(4) -0.008(3) -0.001(3) -0.012(4)
C49 0.063(5) 0.083(5) 0.090(6) -0.029(5) 0.022(4) -0.013(4)
C50 0.041(3) 0.051(3) 0.041(3) -0.009(2) -0.006(2) -0.024(3)
C51 0.047(3) 0.038(3) 0.046(3) -0.001(2) -0.009(3) -0.018(3)
C52 0.042(3) 0.039(3) 0.040(3) 0.000(2) -0.012(2) -0.022(2)
C53 0.044(3) 0.041(3) 0.034(3) 0.002(2) -0.006(2) -0.023(2)
C54 0.038(3) 0.043(3) 0.042(3) -0.004(2) -0.011(2) -0.019(2)
C55 0.055(4) 0.048(4) 0.092(5) 0.013(3) -0.026(4) -0.017(3)
C56 0.048(4) 0.047(3) 0.063(4) -0.002(3) -0.013(3) -0.017(3)
C57 0.038(3) 0.047(3) 0.048(3) 0.001(2) -0.012(2) -0.022(3)
C58 0.049(4) 0.058(4) 0.048(3) -0.004(3) -0.010(3) -0.020(3)
C59 0.075(5) 0.070(4) 0.050(4) 0.014(3) -0.026(3) -0.025(4)
C60 0.046(3) 0.031(2) 0.032(3) 0.002(2) -0.007(2) -0.020(2)
C61 0.061(4) 0.044(3) 0.055(3) 0.006(3) -0.019(3) -0.027(3)
C62 0.082(5) 0.038(3) 0.055(4) 0.006(3) -0.016(3) -0.030(3)
C63 0.079(5) 0.028(3) 0.053(4) -0.006(2) -0.015(3) -0.006(3)
C64 0.051(3) 0.038(3) 0.040(3) -0.010(2) -0.008(3) -0.006(2)
C65 0.052(3) 0.026(2) 0.029(2) -0.0066(19) -0.011(2) -0.015(2)
C66 0.028(3) 0.033(2) 0.029(2) -0.0061(19) -0.0062(19) -0.013(2)
O7 0.046(2) 0.049(2) 0.0364(19) -0.0051(16) -0.0096(17) -0.0131(17)
O8 0.101(4) 0.067(3) 0.052(3) -0.002(2) -0.019(3) -0.001(3)
O9 0.114(9) 0.083(7) 0.071(6) 0.009(5) -0.054(6) -0.031(6)

loop_
_atom_type_symbol
_atom_type_description
_atom_type_scat_dispersion_real
_atom_type_scat_dispersion_imag
_atom_type_scat_source
C C 0.0033 0.0016 'International Tables Vol C Tables 4.2.6.8 and 6.1.1.4'
H H 0.0000 0.0000 'International Tables Vol C Tables 4.2.6.8 and 6.1.1.4'
N N 0.0061 0.0033 'International Tables Vol C Tables 4.2.6.8 and 6.1.1.4'
O O 0.0106 0.0060 'International Tables Vol C Tables 4.2.6.8 and 6.1.1.4'
Nd Nd -0.1943 3.0179 'International Tables Vol C Tables 4.2.6.8 and 6.1.1.4'

loop_
_geom_angle_atom_site_label_1
_geom_angle_atom_site_label_2
_geom_angle_atom_site_label_3
_geom_angle
_geom_angle_site_symmetry_1
_geom_angle_site_symmetry_3
O5 Nd1 O1 91.21(12) . .
O5 Nd1 O4 76.04(11) . .
O1 Nd1 O4 87.33(12) . .
O5 Nd1 O6 115.00(10) . 2_655
O1 Nd1 O6 144.93(11) . 2_655
O4 Nd1 O6 77.67(12) . 2_655
O5 Nd1 O7 80.91(11) . .
O1 Nd1 O7 124.79(11) . .
O4 Nd1 O7 140.75(11) . .
O6 Nd1 O7 84.03(12) 2_655 .
O5 Nd1 O3 125.66(11) . .
O1 Nd1 O3 74.17(12) . .
O4 Nd1 O3 51.78(10) . .
O6 Nd1 O3 71.62(12) 2_655 .
O7 Nd1 O3 149.53(12) . .
O5 Nd1 O2 84.84(11) . .
O1 Nd1 O2 52.47(11) . .
O4 Nd1 O2 135.14(12) . .
O6 Nd1 O2 146.56(12) 2_655 .
O7 Nd1 O2 72.36(12) . .
O3 Nd1 O2 119.90(11) . .
O5 Nd1 N1 158.37(12) . 2_656
O1 Nd1 N1 85.85(13) . 2_656
O4 Nd1 N1 125.11(12) . 2_656
O6 Nd1 N1 77.62(12) 2_655 2_656
O7 Nd1 N1 83.21(13) . 2_656
O3 Nd1 N1 74.05(12) . 2_656
O2 Nd1 N1 76.38(12) . 2_656
O5 Nd1 O5 66.69(12) . 2_655
O1 Nd1 O5 152.68(11) . 2_655
O4 Nd1 O5 72.33(11) . 2_655
O6 Nd1 O5 48.85(9) 2_655 2_655
O7 Nd1 O5 69.49(10) . 2_655
O3 Nd1 O5 104.98(10) . 2_655
O2 Nd1 O5 135.09(10) . 2_655
N1 Nd1 O5 120.64(12) 2_656 2_655
O5 Nd1 C66 90.83(11) . 2_655
O1 Nd1 C66 156.81(12) . 2_655
O4 Nd1 C66 70.78(12) . 2_655
O6 Nd1 C66 24.19(10) 2_655 2_655
O7 Nd1 C66 78.32(12) . 2_655
O3 Nd1 C66 85.94(12) . 2_655
O2 Nd1 C66 150.68(12) . 2_655
N1 Nd1 C66 100.26(13) 2_656 2_655
O5 Nd1 C66 24.96(10) 2_655 2_655
C5 N1 C1 115.6(5) . .
C5 N1 Nd1 125.3(3) . 2_656
C1 N1 Nd1 118.9(3) . 2_656
C6 N2 C10 117.5(4) . .
C15 N3 C11 115.0(5) . .
C27 N4 C23 115.6(6) . .
C28 N5 C32 118.1(4) . .
C37 N6 C33 115.9(6) . .
C49 N7 C45 116.3(6) . .
C50 N8 C54 117.7(4) . .
C59 N9 C55 114.8(5) . .
C22 O1 Nd1 94.1(3) . .
C22 O2 Nd1 91.2(3) . .
C44 O3 Nd1 94.2(3) . .
C44 O4 Nd1 93.7(3) . .
C66 O5 Nd1 154.1(3) . .
C66 O5 Nd1 87.7(3) . 2_655
Nd1 O5 Nd1 113.31(12) . 2_655
C66 O6 Nd1 100.3(3) . 2_655
N1 C1 C2 123.6(5) . .
N1 C1 H1 118.2 . .
C2 C1 H1 118.2 . .
C3 C2 C1 120.7(5) . .
C3 C2 H2 119.6 . .
C1 C2 H2 119.6 . .
C4 C3 C2 114.7(5) . .
C4 C3 C6 123.1(4) . .
C2 C3 C6 122.2(4) . .
C3 C4 C5 120.9(5) . .
C3 C4 H4 119.5 . .
C5 C4 H4 119.5 . .
N1 C5 C4 124.2(5) . .
N1 C5 H5 117.9 . .
C4 C5 H5 117.9 . .
N2 C6 C7 122.4(4) . .
N2 C6 C3 116.0(4) . .
C7 C6 C3 121.3(4) . .
C8 C7 C6 120.4(4) . .
C8 C7 H7 119.8 . .
C6 C7 H7 119.8 . .
C7 C8 C9 117.5(4) . .
C7 C8 C16 118.9(4) . .
C9 C8 C16 123.0(4) . .
C10 C9 C8 119.4(4) . .
C10 C9 H9 120.3 . .
C8 C9 H9 120.3 . .
N2 C10 C9 122.8(4) . .
N2 C10 C13 116.4(4) . .
C9 C10 C13 120.6(4) . .
N3 C11 C12 124.4(6) . .
N3 C11 H11 117.8 . .
C12 C11 H11 117.8 . .
C11 C12 C13 118.9(6) . .
C11 C12 H12 120.5 . .
C13 C12 H12 120.5 . .
C14 C13 C12 117.0(5) . .
C14 C13 C10 122.5(5) . .
C12 C13 C10 120.3(5) . .
C15 C14 C13 119.0(6) . .
C15 C14 H14 120.5 . .
C13 C14 H14 120.5 . .
N3 C15 C14 125.6(6) . .
N3 C15 H15 117.2 . .
C14 C15 H15 117.2 . .
C17 C16 C21 118.8(4) . .
C17 C16 C8 116.6(4) . .
C21 C16 C8 124.5(4) . .
C18 C17 C16 121.3(5) . .
C18 C17 H17 119.4 . .
C16 C17 H17 119.4 . .
C19 C18 C17 119.9(5) . .
C19 C18 H18 120.1 . .
C17 C18 H18 120.0 . .
C20 C19 C18 119.4(5) . .
C20 C19 H19 120.3 . .
C18 C19 H19 120.3 . .
C19 C20 C21 121.7(5) . .
C19 C20 H20 119.1 . .
C21 C20 H20 119.1 . .
C20 C21 C16 118.8(4) . .
C20 C21 C22 118.5(4) . .
C16 C21 C22 122.6(4) . .
O2 C22 O1 120.8(5) . .
O2 C22 C21 119.4(5) . .
O1 C22 C21 119.8(5) . .
N4 C23 C24 123.9(7) . .
N4 C23 H23 118.1 . .
C24 C23 H23 118.1 . .
C23 C24 C25 119.7(6) . .
C23 C24 H24 120.1 . .
C25 C24 H24 120.1 . .
C26 C25 C24 117.5(5) . .
C26 C25 C28 119.5(5) . .
C24 C25 C28 123.0(5) . .
C25 C26 C27 117.8(6) . .
C25 C26 H26 121.1 . .
C27 C26 H26 121.1 . .
N4 C27 C26 125.5(7) . .
N4 C27 H27 117.3 . .
C26 C27 H27 117.2 . .
N5 C28 C29 122.2(5) . .
N5 C28 C25 114.3(5) . .
C29 C28 C25 123.4(5) . .
C28 C29 C30 120.3(5) . .
C28 C29 H29 119.8 . .
C30 C29 H29 119.8 . .
C31 C30 C29 116.9(5) . .
C31 C30 C38 122.2(4) . .
C29 C30 C38 120.5(5) . .
C30 C31 C32 120.6(5) . .
C30 C31 H31 119.7 . .
C32 C31 H31 119.7 . .
N5 C32 C31 121.8(5) . .
N5 C32 C35 115.6(4) . .
C31 C32 C35 122.5(5) . .
N6 C33 C34 124.7(6) . .
N6 C33 H33 117.6 . .
C34 C33 H33 117.6 . .
C35 C34 C33 119.0(6) . .
C35 C34 H34 120.5 . .
C33 C34 H34 120.5 . .
C34 C35 C36 115.9(5) . .
C34 C35 C32 121.1(5) . .
C36 C35 C32 123.0(5) . .
C37 C36 C35 120.2(5) . .
C37 C36 H36 119.9 . .
C35 C36 H36 119.9 . .
N6 C37 C36 124.3(6) . .
N6 C37 H37 117.8 . .
C36 C37 H37 117.8 . .
C39 C38 C43 117.4(5) . .
C39 C38 C30 117.1(4) . .
C43 C38 C30 125.5(4) . .
C40 C39 C38 121.7(5) . .
C40 C39 H39 119.2 . .
C38 C39 H39 119.2 . .
C41 C40 C39 120.6(5) . .
C41 C40 H40 119.7 . .
C39 C40 H40 119.7 . .
C40 C41 C42 118.7(6) . .
C40 C41 H41 120.7 . .
C42 C41 H41 120.7 . .
C41 C42 C43 122.9(5) . .
C41 C42 H42 118.5 . .
C43 C42 H42 118.5 . .
C42 C43 C38 118.7(5) . .
C42 C43 C44 118.7(5) . .
C38 C43 C44 122.4(4) . .
O3 C44 O4 119.8(4) . .
O3 C44 C43 121.4(4) . .
O4 C44 C43 118.8(4) . .
N7 C45 C46 123.9(7) . .
N7 C45 H45 118.0 . .
C46 C45 H45 118.0 . .
C45 C46 C47 119.6(6) . .
C45 C46 H46 120.2 . .
C47 C46 H46 120.2 . .
C48 C47 C46 116.5(6) . .
C48 C47 C50 120.4(5) . .
C46 C47 C50 123.0(5) . .
C47 C48 C49 118.7(7) . .
C47 C48 H48 120.7 . .
C49 C48 H48 120.7 . .
N7 C49 C48 125.0(7) . .
N7 C49 H49 117.5 . .
C48 C49 H49 117.5 . .
N8 C50 C51 123.3(5) . .
N8 C50 C47 116.1(5) . .
C51 C50 C47 120.6(5) . .
C50 C51 C52 119.4(5) . .
C50 C51 H51 120.3 . .
C52 C51 H51 120.3 . .
C53 C52 C51 117.3(5) . .
C53 C52 C60 123.5(5) . .
C51 C52 C60 119.2(4) . .
C54 C53 C52 119.4(5) . .
C54 C53 H53 120.3 . .
C52 C53 H53 120.3 . .
N8 C54 C53 122.8(5) . .
N8 C54 C57 115.8(5) . .
C53 C54 C57 121.4(5) . .
N9 C55 C56 126.4(6) . .
N9 C55 H55 116.8 . .
C56 C55 H55 116.8 . .
C55 C56 C57 117.8(6) . .
C55 C56 H56 121.1 . .
C57 C56 H56 121.1 . .
C58 C57 C56 117.2(5) . .
C58 C57 C54 123.6(5) . .
C56 C57 C54 119.1(5) . .
C57 C58 C59 119.4(6) . .
C57 C58 H58 120.3 . .
C59 C58 H58 120.3 . .
N9 C59 C58 124.3(6) . .
N9 C59 H59 117.9 . .
C58 C59 H59 117.9 . .
C61 C60 C65 117.3(5) . .
C61 C60 C52 120.2(5) . .
C65 C60 C52 122.5(4) . .
C62 C61 C60 121.5(6) . .
C62 C61 H61 119.3 . .
C60 C61 H61 119.3 . .
C63 C62 C61 120.4(5) . .
C63 C62 H62 119.8 . .
C61 C62 H62 119.8 . .
C62 C63 C64 119.6(5) . .
C62 C63 H63 120.2 . .
C64 C63 H63 120.2 . .
C63 C64 C65 120.1(6) . .
C63 C64 H64 119.9 . .
C65 C64 H64 119.9 . .
C64 C65 C60 121.0(5) . .
C64 C65 C66 117.1(5) . .
C60 C65 C66 121.8(4) . .
O6 C66 O5 121.7(4) . .
O6 C66 C65 118.1(4) . .
O5 C66 C65 120.2(4) . .
O6 C66 Nd1 55.5(2) . 2_655
O5 C66 Nd1 67.3(2) . 2_655
C65 C66 Nd1 165.5(3) . 2_655

loop_
_geom_bond_atom_site_label_1
_geom_bond_atom_site_label_2
_geom_bond_distance
_geom_bond_site_symmetry_2
Nd1 O5 2.405(3) .
Nd1 O1 2.447(4) .
Nd1 O4 2.492(3) .
Nd1 O6 2.496(3) 2_655
Nd1 O7 2.504(4) .
Nd1 O3 2.509(3) .
Nd1 O2 2.512(3) .
Nd1 N1 2.614(4) 2_656
Nd1 O5 2.751(3) 2_655
Nd1 C66 2.979(5) 2_655
N1 C5 1.306(7) .
N1 C1 1.322(7) .
N1 Nd1 2.614(4) 2_656
N2 C6 1.345(6) .
N2 C10 1.349(6) .
N3 C15 1.315(8) .
N3 C11 1.355(8) .
N4 C27 1.329(9) .
N4 C23 1.326(9) .
N5 C28 1.347(7) .
N5 C32 1.348(6) .
N6 C37 1.320(8) .
N6 C33 1.331(8) .
N7 C49 1.295(9) .
N7 C45 1.326(9) .
N8 C50 1.337(6) .
N8 C54 1.339(7) .
N9 C59 1.315(9) .
N9 C55 1.331(9) .
O1 C22 1.264(6) .
O2 C22 1.259(6) .
O3 C44 1.238(5) .
O4 C44 1.286(5) .
O5 C66 1.258(5) .
O5 Nd1 2.751(3) 2_655
O6 C66 1.241(5) .
O6 Nd1 2.496(3) 2_655
C1 C2 1.380(8) .
C1 H1 0.9300 .
C2 C3 1.371(7) .
C2 H2 0.9300 .
C3 C4 1.371(7) .
C3 C6 1.474(6) .
C4 C5 1.373(7) .
C4 H4 0.9300 .
C5 H5 0.9300 .
C6 C7 1.381(6) .
C7 C8 1.378(6) .
C7 H7 0.9300 .
C8 C9 1.394(6) .
C8 C16 1.490(6) .
C9 C10 1.385(6) .
C9 H9 0.9300 .
C10 C13 1.483(7) .
C11 C12 1.369(8) .
C11 H11 0.9300 .
C12 C13 1.399(7) .
C12 H12 0.9300 .
C13 C14 1.382(7) .
C14 C15 1.375(8) .
C14 H14 0.9300 .
C15 H15 0.9300 .
C16 C17 1.391(7) .
C16 C21 1.400(6) .
C17 C18 1.384(7) .
C17 H17 0.9300 .
C18 C19 1.374(8) .
C18 H18 0.9300 .
C19 C20 1.377(8) .
C19 H19 0.9300 .
C20 C21 1.392(6) .
C20 H20 0.9300 .
C21 C22 1.496(7) .
C23 C24 1.394(8) .
C23 H23 0.9300 .
C24 C25 1.386(8) .
C24 H24 0.9300 .
C25 C26 1.383(8) .
C25 C28 1.501(7) .
C26 C27 1.402(9) .
C26 H26 0.9300 .
C27 H27 0.9300 .
C28 C29 1.384(7) .
C29 C30 1.389(7) .
C29 H29 0.9300 .
C30 C31 1.382(7) .
C30 C38 1.493(7) .
C31 C32 1.389(7) .
C31 H31 0.9300 .
C32 C35 1.468(7) .
C33 C34 1.391(9) .
C33 H33 0.9300 .
C34 C35 1.396(7) .
C34 H34 0.9300 .
C35 C36 1.397(7) .
C36 C37 1.379(8) .
C36 H36 0.9300 .
C37 H37 0.9300 .
C38 C39 1.399(7) .
C38 C43 1.418(7) .
C39 C40 1.388(8) .
C39 H39 0.9300 .
C40 C41 1.360(8) .
C40 H40 0.9300 .
C41 C42 1.376(8) .
C41 H41 0.9300 .
C42 C43 1.384(7) .
C42 H42 0.9300 .
C43 C44 1.479(7) .
C45 C46 1.377(8) .
C45 H45 0.9300 .
C46 C47 1.393(8) .
C46 H46 0.9300 .
C47 C48 1.373(8) .
C47 C50 1.504(7) .
C48 C49 1.403(9) .
C48 H48 0.9300 .
C49 H49 0.9300 .
C50 C51 1.383(7) .
C51 C52 1.397(7) .
C51 H51 0.9300 .
C52 C53 1.396(7) .
C52 C60 1.476(7) .
C53 C54 1.391(7) .
C53 H53 0.9300 .
C54 C57 1.493(7) .
C55 C56 1.365(8) .
C55 H55 0.9300 .
C56 C57 1.400(8) .
C56 H56 0.9300 .
C57 C58 1.366(8) .
C58 C59 1.400(8) .
C58 H58 0.9300 .
C59 H59 0.9300 .
C60 C61 1.391(7) .
C60 C65 1.393(7) .
C61 C62 1.375(8) .
C61 H61 0.9300 .
C62 C63 1.373(9) .
C62 H62 0.9300 .
C63 C64 1.371(8) .
C63 H63 0.9300 .
C64 C65 1.392(7) .
C64 H64 0.9300 .
C65 C66 1.516(6) .
C66 Nd1 2.979(5) 2_655

loop_
_geom_torsion_atom_site_label_1
_geom_torsion_atom_site_label_2
_geom_torsion_atom_site_label_3
_geom_torsion_atom_site_label_4
_geom_torsion
_geom_torsion_site_symmetry_1
_geom_torsion_site_symmetry_4
O5 Nd1 O1 C22 89.2(3) . .
O4 Nd1 O1 C22 165.1(3) . .
O6 Nd1 O1 C22 -130.9(3) 2_655 .
O7 Nd1 O1 C22 9.4(3) . .
O3 Nd1 O1 C22 -144.0(3) . .
O2 Nd1 O1 C22 6.6(3) . .
N1 Nd1 O1 C22 -69.4(3) 2_656 .
O5 Nd1 O1 C22 123.9(3) 2_655 .
C66 Nd1 O1 C22 -175.9(3) 2_655 .
O5 Nd1 O2 C22 -102.1(3) . .
O1 Nd1 O2 C22 -6.6(3) . .
O4 Nd1 O2 C22 -37.9(3) . .
O6 Nd1 O2 C22 128.6(3) 2_655 .
O7 Nd1 O2 C22 175.8(3) . .
O3 Nd1 O2 C22 26.4(3) . .
N1 Nd1 O2 C22 88.7(3) 2_656 .
O5 Nd1 O2 C22 -151.4(3) 2_655 .
C66 Nd1 O2 C22 175.4(3) 2_655 .
O5 Nd1 O3 C44 -23.4(3) . .
O1 Nd1 O3 C44 -103.3(3) . .
O4 Nd1 O3 C44 -4.0(3) . .
O6 Nd1 O3 C44 84.6(3) 2_655 .
O7 Nd1 O3 C44 123.3(3) . .
O2 Nd1 O3 C44 -130.0(3) . .
N1 Nd1 O3 C44 166.6(3) 2_656 .
O5 Nd1 O3 C44 48.4(3) 2_655 .
C66 Nd1 O3 C44 64.7(3) 2_655 .
O5 Nd1 O4 C44 167.6(3) . .
O1 Nd1 O4 C44 75.7(3) . .
O6 Nd1 O4 C44 -72.4(3) 2_655 .
O7 Nd1 O4 C44 -136.6(3) . .
O3 Nd1 O4 C44 3.8(3) . .
O2 Nd1 O4 C44 100.0(3) . .
N1 Nd1 O4 C44 -7.3(4) 2_656 .
O5 Nd1 O4 C44 -122.8(3) 2_655 .
C66 Nd1 O4 C44 -96.5(3) 2_655 .
O1 Nd1 O5 C66 -54.7(7) . .
O4 Nd1 O5 C66 -141.6(7) . .
O6 Nd1 O5 C66 149.4(7) 2_655 .
O7 Nd1 O5 C66 70.4(7) . .
O3 Nd1 O5 C66 -126.0(7) . .
O2 Nd1 O5 C66 -2.5(7) . .
N1 Nd1 O5 C66 27.1(9) 2_656 .
O5 Nd1 O5 C66 141.9(8) 2_655 .
C66 Nd1 O5 C66 148.4(7) 2_655 .
O1 Nd1 O5 Nd1 163.45(13) . 2_655
O4 Nd1 O5 Nd1 76.50(14) . 2_655
O6 Nd1 O5 Nd1 7.52(17) 2_655 2_655
O7 Nd1 O5 Nd1 -71.49(14) . 2_655
O3 Nd1 O5 Nd1 92.14(16) . 2_655
O2 Nd1 O5 Nd1 -144.41(14) . 2_655
N1 Nd1 O5 Nd1 -114.8(3) 2_656 2_655
O5 Nd1 O5 Nd1 0.0 2_655 2_655
C66 Nd1 O5 Nd1 6.55(14) 2_655 2_655
C5 N1 C1 C2 0.9(12) . .
Nd1 N1 C1 C2 176.7(7) 2_656 .
N1 C1 C2 C3 -4.0(14) . .
C1 C2 C3 C4 5.1(11) . .
C1 C2 C3 C6 -174.9(7) . .
C2 C3 C4 C5 -3.7(10) . .
C6 C3 C4 C5 176.3(6) . .
C1 N1 C5 C4 0.6(10) . .
Nd1 N1 C5 C4 -174.9(5) 2_656 .
C3 C4 C5 N1 0.9(11) . .
C10 N2 C6 C7 -2.4(7) . .
C10 N2 C6 C3 -176.3(4) . .
C4 C3 C6 N2 1.8(8) . .
C2 C3 C6 N2 -178.2(6) . .
C4 C3 C6 C7 -172.2(6) . .
C2 C3 C6 C7 7.7(9) . .
N2 C6 C7 C8 1.3(8) . .
C3 C6 C7 C8 174.9(5) . .
C6 C7 C8 C9 1.5(8) . .
C6 C7 C8 C16 -169.8(5) . .
C7 C8 C9 C10 -3.1(7) . .
C16 C8 C9 C10 167.9(5) . .
C6 N2 C10 C9 0.7(7) . .
C6 N2 C10 C13 174.6(4) . .
C8 C9 C10 N2 2.1(8) . .
C8 C9 C10 C13 -171.6(5) . .
C15 N3 C11 C12 0.8(10) . .
N3 C11 C12 C13 -1.1(10) . .
C11 C12 C13 C14 1.1(8) . .
C11 C12 C13 C10 -174.6(5) . .
N2 C10 C13 C14 158.3(5) . .
C9 C10 C13 C14 -27.7(8) . .
N2 C10 C13 C12 -26.3(7) . .
C9 C10 C13 C12 147.8(5) . .
C12 C13 C14 C15 -0.9(8) . .
C10 C13 C14 C15 174.7(5) . .
C11 N3 C15 C14 -0.6(10) . .
C13 C14 C15 N3 0.7(10) . .
C7 C8 C16 C17 57.4(7) . .
C9 C8 C16 C17 -113.5(6) . .
C7 C8 C16 C21 -118.5(5) . .
C9 C8 C16 C21 70.6(7) . .
C21 C16 C17 C18 -1.8(8) . .
C8 C16 C17 C18 -178.0(5) . .
C16 C17 C18 C19 1.8(10) . .
C17 C18 C19 C20 0.7(10) . .
C18 C19 C20 C21 -3.4(10) . .
C19 C20 C21 C16 3.4(8) . .
C19 C20 C21 C22 -179.2(6) . .
C17 C16 C21 C20 -0.8(7) . .
C8 C16 C21 C20 175.1(5) . .
C17 C16 C21 C22 -178.1(5) . .
C8 C16 C21 C22 -2.3(8) . .
Nd1 O2 C22 O1 11.9(5) . .
Nd1 O2 C22 C21 -166.3(4) . .
Nd1 O1 C22 O2 -12.3(5) . .
Nd1 O1 C22 C21 165.9(4) . .
C20 C21 C22 O2 -49.9(7) . .
C16 C21 C22 O2 127.5(5) . .
C20 C21 C22 O1 131.9(5) . .
C16 C21 C22 O1 -50.7(7) . .
C27 N4 C23 C24 0.6(10) . .
N4 C23 C24 C25 0.7(10) . .
C23 C24 C25 C26 -1.8(8) . .
C23 C24 C25 C28 178.1(5) . .
C24 C25 C26 C27 1.6(8) . .
C28 C25 C26 C27 -178.3(5) . .
C23 N4 C27 C26 -0.8(10) . .
C25 C26 C27 N4 -0.4(10) . .
C32 N5 C28 C29 -0.1(7) . .
C32 N5 C28 C25 179.1(4) . .
C26 C25 C28 N5 -7.0(7) . .
C24 C25 C28 N5 173.1(5) . .
C26 C25 C28 C29 172.1(5) . .
C24 C25 C28 C29 -7.8(7) . .
N5 C28 C29 C30 0.4(7) . .
C25 C28 C29 C30 -178.7(4) . .
C28 C29 C30 C31 0.5(7) . .
C28 C29 C30 C38 -172.3(4) . .
C29 C30 C31 C32 -1.6(7) . .
C38 C30 C31 C32 171.1(4) . .
C28 N5 C32 C31 -1.1(7) . .
C28 N5 C32 C35 175.7(4) . .
C30 C31 C32 N5 2.0(7) . .
C30 C31 C32 C35 -174.6(4) . .
C37 N6 C33 C34 -1.6(10) . .
N6 C33 C34 C35 -0.4(11) . .
C33 C34 C35 C36 1.9(8) . .
C33 C34 C35 C32 -176.2(5) . .
N5 C32 C35 C34 -24.3(7) . .
C31 C32 C35 C34 152.5(5) . .
N5 C32 C35 C36 157.8(5) . .
C31 C32 C35 C36 -25.4(8) . .
C34 C35 C36 C37 -1.4(8) . .
C32 C35 C36 C37 176.6(5) . .
C33 N6 C37 C36 2.1(10) . .
C35 C36 C37 N6 -0.7(10) . .
C31 C30 C38 C39 -117.5(6) . .
C29 C30 C38 C39 55.0(7) . .
C31 C30 C38 C43 60.6(7) . .
C29 C30 C38 C43 -127.0(5) . .
C43 C38 C39 C40 0.6(9) . .
C30 C38 C39 C40 178.8(5) . .
C38 C39 C40 C41 -2.6(10) . .
C39 C40 C41 C42 2.7(11) . .
C40 C41 C42 C43 -1.0(11) . .
C41 C42 C43 C38 -1.0(9) . .
C41 C42 C43 C44 173.3(6) . .
C39 C38 C43 C42 1.1(8) . .
C30 C38 C43 C42 -176.9(5) . .
C39 C38 C43 C44 -173.0(5) . .
C30 C38 C43 C44 9.0(8) . .
Nd1 O3 C44 O4 7.0(5) . .
Nd1 O3 C44 C43 -175.5(4) . .
Nd1 O4 C44 O3 -7.0(5) . .
Nd1 O4 C44 C43 175.4(4) . .
C42 C43 C44 O3 -150.0(5) . .
C38 C43 C44 O3 24.1(8) . .
C42 C43 C44 O4 27.5(7) . .
C38 C43 C44 O4 -158.4(5) . .
C49 N7 C45 C46 -0.2(11) . .
N7 C45 C46 C47 2.0(10) . .
C45 C46 C47 C48 -2.4(9) . .
C45 C46 C47 C50 174.8(6) . .
C46 C47 C48 C49 1.2(10) . .
C50 C47 C48 C49 -176.0(6) . .
C45 N7 C49 C48 -1.0(13) . .
C47 C48 C49 N7 0.5(13) . .
C54 N8 C50 C51 -1.0(8) . .
C54 N8 C50 C47 179.0(4) . .
C48 C47 C50 N8 9.0(8) . .
C46 C47 C50 N8 -168.0(5) . .
C48 C47 C50 C51 -171.1(6) . .
C46 C47 C50 C51 11.9(8) . .
N8 C50 C51 C52 2.0(8) . .
C47 C50 C51 C52 -177.9(5) . .
C50 C51 C52 C53 -2.1(7) . .
C50 C51 C52 C60 176.7(5) . .
C51 C52 C53 C54 1.3(7) . .
C60 C52 C53 C54 -177.4(5) . .
C50 N8 C54 C53 0.1(7) . .
C50 N8 C54 C57 -179.5(4) . .
C52 C53 C54 N8 -0.3(8) . .
C52 C53 C54 C57 179.3(5) . .
C59 N9 C55 C56 -2.0(11) . .
N9 C55 C56 C57 1.9(10) . .
C55 C56 C57 C58 -0.4(8) . .
C55 C56 C57 C54 -179.2(5) . .
N8 C54 C57 C58 -168.6(5) . .
C53 C54 C57 C58 11.8(8) . .
N8 C54 C57 C56 10.2(7) . .
C53 C54 C57 C56 -169.4(5) . .
C56 C57 C58 C59 -0.6(8) . .
C54 C57 C58 C59 178.1(5) . .
C55 N9 C59 C58 0.7(10) . .
C57 C58 C59 N9 0.5(10) . .
C53 C52 C60 C61 -135.8(5) . .
C51 C52 C60 C61 45.5(7) . .
C53 C52 C60 C65 46.6(7) . .
C51 C52 C60 C65 -132.1(5) . .
C65 C60 C61 C62 -0.4(8) . .
C52 C60 C61 C62 -178.2(5) . .
C60 C61 C62 C63 2.5(9) . .
C61 C62 C63 C64 -3.5(9) . .
C62 C63 C64 C65 2.4(9) . .
C63 C64 C65 C60 -0.3(8) . .
C63 C64 C65 C66 -177.6(5) . .
C61 C60 C65 C64 -0.7(7) . .
C52 C60 C65 C64 177.1(4) . .
C61 C60 C65 C66 176.4(4) . .
C52 C60 C65 C66 -5.8(7) . .
Nd1 O6 C66 O5 13.3(5) 2_655 .
Nd1 O6 C66 C65 -164.7(4) 2_655 .
Nd1 O5 C66 O6 -157.3(5) . .
Nd1 O5 C66 O6 -11.8(4) 2_655 .
Nd1 O5 C66 C65 20.6(10) . .
Nd1 O5 C66 C65 166.1(4) 2_655 .
Nd1 O5 C66 Nd1 -145.4(7) . 2_655
C64 C65 C66 O6 73.1(6) . .
C60 C65 C66 O6 -104.1(5) . .
C64 C65 C66 O5 -104.9(5) . .
C60 C65 C66 O5 77.9(6) . .
C64 C65 C66 Nd1 12.8(14) . 2_655
C60 C65 C66 Nd1 -164.4(10) . 2_655
